data_7049956
loop_
_publ_author_name
'Swidan, Ala'aeddeen'
'St Onge, P Blake J'
'Binder, Justin F.'
'Suter, Riccardo'
'Burford, Neil'
'Macdonald, Charles L. B.'

_publ_section_title
;
 2,6-Bis(benzimidazol-2-yl)pyridine complexes of group 14 elements.
;
_journal_issue 22
_journal_name_full 'Dalton transactions (Cambridge, England : 2003)'
_journal_page_first 7835
_journal_page_last 7843
_journal_paper_doi 10.1039/c9dt00995g
_journal_volume 48
_journal_year 2019
_chemical_formula_moiety 'C33 H25 Cl Ge N5, C F3 O3 S'
_chemical_formula_sum 'C34 H25 Cl F3 Ge N5 O3 S'
_chemical_formula_weight 748.69
_space_group_crystal_system triclinic
_space_group_IT_number 2
_space_group_name_Hall '-P 1'
_space_group_name_H-M_alt 'P -1'
_symmetry_space_group_name_Hall '-P 1'
_symmetry_space_group_name_H-M 'P -1'
_atom_sites_solution_hydrogens geom
_atom_sites_solution_primary dual
_audit_creation_date 2019-01-31
_audit_creation_method
;
Olex2 1.2
(compiled 2018.05.29 svn.r3508 for OlexSys, GUI svn.r5506)
;
_audit_update_record
;
2019-02-04 deposited with the CCDC.    2019-05-03 downloaded from the CCDC.
;
_cell_angle_alpha 117.3640(10)
_cell_angle_beta 95.9400(10)
_cell_angle_gamma 90.1870(10)
_cell_formula_units_Z 2
_cell_length_a 8.9152(4)
_cell_length_b 13.6048(6)
_cell_length_c 14.3903(7)
_cell_measurement_reflns_used 9739
_cell_measurement_temperature 170.0
_cell_measurement_theta_max 30.552
_cell_measurement_theta_min 2.995
_cell_volume 1539.21(12)
_computing_cell_refinement 'SAINT v8.37A (Bruker, 2015)'
_computing_data_collection APEX3
_computing_data_reduction 'SAINT v8.37A (Bruker, 2015)'
_computing_molecular_graphics 'Olex2 (Dolomanov et al., 2009)'
_computing_publication_material 'Olex2 (Dolomanov et al., 2009)'
_computing_structure_refinement 'XL (Sheldrick, 2008)'
_computing_structure_solution 'XT (Sheldrick, 2015)'
_diffrn_ambient_temperature 170.0
_diffrn_measured_fraction_theta_full 0.998
_diffrn_measured_fraction_theta_max 0.995
_diffrn_measurement_device_type 'Bruker APEX3 Photon 100'
_diffrn_measurement_method '\f and \w scans'
_diffrn_radiation_type MoK\a
_diffrn_radiation_wavelength 0.71073
_diffrn_reflns_av_R_equivalents 0.0257
_diffrn_reflns_av_unetI/netI 0.0130
_diffrn_reflns_Laue_measured_fraction_full 0.998
_diffrn_reflns_Laue_measured_fraction_max 0.995
_diffrn_reflns_limit_h_max 12
_diffrn_reflns_limit_h_min -12
_diffrn_reflns_limit_k_max 19
_diffrn_reflns_limit_k_min -19
_diffrn_reflns_limit_l_max 20
_diffrn_reflns_limit_l_min -20
_diffrn_reflns_number 107376
_diffrn_reflns_point_group_measured_fraction_full 0.998
_diffrn_reflns_point_group_measured_fraction_max 0.995
_diffrn_reflns_theta_full 25.242
_diffrn_reflns_theta_max 30.634
_diffrn_reflns_theta_min 2.931
_diffrn_standards_number 0
_exptl_absorpt_coefficient_mu 1.214
_exptl_absorpt_correction_T_max 0.7461
_exptl_absorpt_correction_T_min 0.6636
_exptl_absorpt_correction_type multi-scan
_exptl_absorpt_process_details
'SADABS-2016/2 (Bruker,2016/2) was used for absorption correction. wR2(int) was 0.0543 before and 0.0447 after correction. The Ratio of minimum to maximum transmission is 0.8894. The \l/2 correction factor is Not present.'
_exptl_crystal_colour yellow
_exptl_crystal_density_diffrn 1.615
_exptl_crystal_description block
_exptl_crystal_F_000 760
_exptl_crystal_size_max 0.3
_exptl_crystal_size_mid 0.23
_exptl_crystal_size_min 0.168
_refine_diff_density_max 1.247
_refine_diff_density_min -0.642
_refine_diff_density_rms 0.063
_refine_ls_extinction_method none
_refine_ls_goodness_of_fit_ref 1.040
_refine_ls_hydrogen_treatment constr
_refine_ls_matrix_type full
_refine_ls_number_parameters 433
_refine_ls_number_reflns 9453
_refine_ls_number_restraints 0
_refine_ls_restrained_S_all 1.040
_refine_ls_R_factor_all 0.0382
_refine_ls_R_factor_gt 0.0312
_refine_ls_shift/su_max 0.001
_refine_ls_shift/su_mean 0.000
_refine_ls_structure_factor_coef Fsqd
_refine_ls_weighting_details 'w=1/[\s^2^(Fo^2^)+(0.0357P)^2^+1.3321P] where P=(Fo^2^+2Fc^2^)/3'
_refine_ls_weighting_scheme calc
_refine_ls_wR_factor_gt 0.0776
_refine_ls_wR_factor_ref 0.0828
_reflns_Friedel_coverage 0.000
_reflns_number_gt 8404
_reflns_number_total 9453
_reflns_threshold_expression 'I > 2\s(I)'
_cod_data_source_file c9dt00995g2.cif
_cod_data_source_block as11180_p-1_new
_cod_depositor_comments 'Adding full bibliography for 7049950--7049959.cif.'
_cod_database_code 7049956
_shelx_shelxl_version_number 2016/6
_shelx_space_group_comment
;
The symmetry employed for this shelxl refinement is uniquely defined
by the following loop, which should always be used as a source of
symmetry information in preference to the above space-group names.
They are only intended as comments.
;
_shelx_estimated_absorpt_t_max 0.822
_shelx_estimated_absorpt_t_min 0.712
_olex2_refinement_description
;
1. Fixed Uiso
 At 1.2 times of:
  All C(H) groups, All C(H,H) groups
2.a Secondary CH2 refined with riding coordinates:
 C27(H27A,H27B), C20(H20A,H20B)
2.b Aromatic/amide H refined with riding coordinates:
 C2(H2), C11(H11), C26(H26), C9(H9), C15(H15), C5(H5), C18(H18), C16(H16),
 C25(H25), C29(H29), C3(H3), C22(H22), C10(H10), C24(H24), C17(H17), C33(H33),
 C23(H23), C4(H4), C30(H30), C31(H31), C32(H32)
;
_olex2_submission_special_instructions 'No special instructions were received'

loop_
_space_group_symop_operation_xyz
'x, y, z'
'-x, -y, -z'

loop_
_atom_site_label
_atom_site_type_symbol
_atom_site_fract_x
_atom_site_fract_y
_atom_site_fract_z
_atom_site_U_iso_or_equiv
_atom_site_adp_type
_atom_site_occupancy
_atom_site_site_symmetry_order
_atom_site_calc_flag
_atom_site_refinement_flags_posn
Ge1 Ge 0.54670(2) 0.65117(2) 0.47500(2) 0.01998(5) Uani 1 1 d .
Cl1 Cl 0.69476(4) 0.67436(3) 0.36654(3) 0.02593(8) Uani 1 1 d .
S1 S 0.73132(4) 0.24536(3) 0.04883(3) 0.02397(8) Uani 1 1 d .
N2 N 0.65654(14) 0.76948(10) 0.62744(9) 0.0193(2) Uani 1 1 d .
O3 O 0.71413(17) 0.20570(12) -0.06352(10) 0.0379(3) Uani 1 1 d .
N1 N 0.73725(15) 0.57158(10) 0.51670(10) 0.0209(2) Uani 1 1 d .
O1 O 0.84136(15) 0.19043(13) 0.08655(12) 0.0399(3) Uani 1 1 d .
N5 N 0.42764(14) 0.98932(10) 0.61892(10) 0.0210(2) Uani 1 1 d .
N4 N 0.87140(14) 0.54770(11) 0.64373(10) 0.0218(2) Uani 1 1 d .
N3 N 0.46113(14) 0.81306(11) 0.50816(10) 0.0211(2) Uani 1 1 d .
O2 O 0.73668(16) 0.36376(11) 0.11157(11) 0.0369(3) Uani 1 1 d .
F3 F 0.43831(15) 0.24723(15) 0.04533(13) 0.0643(4) Uani 1 1 d .
F2 F 0.54817(16) 0.22424(18) 0.17051(12) 0.0716(5) Uani 1 1 d .
C7 C 0.79163(16) 0.61884(12) 0.61788(11) 0.0204(3) Uani 1 1 d .
F1 F 0.5245(2) 0.09288(13) 0.01045(18) 0.0880(7) Uani 1 1 d .
C1 C 0.78179(17) 0.46428(12) 0.47278(12) 0.0205(3) Uani 1 1 d .
C8 C 0.75659(17) 0.73470(13) 0.68185(11) 0.0212(3) Uani 1 1 d .
C14 C 0.32971(17) 0.96119(13) 0.52784(12) 0.0215(3) Uani 1 1 d .
C6 C 0.86478(16) 0.44783(13) 0.55211(12) 0.0217(3) Uani 1 1 d .
C13 C 0.50195(16) 0.89658(12) 0.60328(11) 0.0201(3) Uani 1 1 d .
C21 C 0.84803(18) 0.51786(12) 0.79889(11) 0.0223(3) Uani 1 1 d .
C12 C 0.61216(17) 0.87488(12) 0.67379(11) 0.0209(3) Uani 1 1 d .
C27 C 0.43633(18) 1.10026(12) 0.70967(12) 0.0234(3) Uani 1 1 d .
H27A H 0.426533 1.156323 0.683935 0.028 Uiso 1 1 calc R
H27B H 0.536681 1.113883 0.751348 0.028 Uiso 1 1 calc R
C19 C 0.35199(16) 0.85063(13) 0.45877(11) 0.0208(3) Uani 1 1 d .
C2 C 0.75823(19) 0.38021(13) 0.36903(13) 0.0254(3) Uani 1 1 d .
H2 H 0.703960 0.391434 0.314616 0.030 Uiso 1 1 calc R
C11 C 0.6668(2) 0.94848(14) 0.77707(12) 0.0278(3) Uani 1 1 d .
H11 H 0.634279 1.021984 0.809230 0.033 Uiso 1 1 calc R
C26 C 0.69324(19) 0.53191(14) 0.79725(13) 0.0278(3) Uani 1 1 d .
H26 H 0.646767 0.567431 0.759207 0.033 Uiso 1 1 calc R
C9 C 0.8159(2) 0.80549(15) 0.78522(13) 0.0289(3) Uani 1 1 d .
H9 H 0.886793 0.780651 0.822683 0.035 Uiso 1 1 calc R
C28 C 0.31528(17) 1.11426(13) 0.78009(11) 0.0225(3) Uani 1 1 d .
C15 C 0.22439(19) 1.02206(14) 0.50050(14) 0.0280(3) Uani 1 1 d .
H15 H 0.208068 1.096848 0.547470 0.034 Uiso 1 1 calc R
C5 C 0.92379(19) 0.34609(14) 0.53248(14) 0.0279(3) Uani 1 1 d .
H5 H 0.978651 0.334697 0.586610 0.034 Uiso 1 1 calc R
C18 C 0.27164(18) 0.79580(14) 0.35832(12) 0.0255(3) Uani 1 1 d .
H18 H 0.287101 0.720843 0.311324 0.031 Uiso 1 1 calc R
C16 C 0.1453(2) 0.96692(16) 0.40095(15) 0.0323(4) Uani 1 1 d .
H16 H 0.072562 1.005329 0.379158 0.039 Uiso 1 1 calc R
C25 C 0.6061(2) 0.49466(16) 0.85053(14) 0.0323(4) Uani 1 1 d .
H25 H 0.500757 0.505127 0.849196 0.039 Uiso 1 1 calc R
C29 C 0.2627(2) 1.02687(16) 0.79447(15) 0.0337(4) Uani 1 1 d .
H29 H 0.300628 0.955602 0.757485 0.040 Uiso 1 1 calc R
C3 C 0.8179(2) 0.27967(14) 0.34932(14) 0.0300(3) Uani 1 1 d .
H3 H 0.804464 0.220372 0.279586 0.036 Uiso 1 1 calc R
C22 C 0.91391(19) 0.46477(14) 0.85419(13) 0.0274(3) Uani 1 1 d .
H22 H 1.019231 0.454154 0.855713 0.033 Uiso 1 1 calc R
C20 C 0.94713(18) 0.56057(14) 0.74441(13) 0.0258(3) Uani 1 1 d .
H20A H 0.975903 0.639979 0.791195 0.031 Uiso 1 1 calc R
H20B H 1.040857 0.519839 0.731806 0.031 Uiso 1 1 calc R
C10 C 0.7695(2) 0.91268(15) 0.83225(13) 0.0314(3) Uani 1 1 d .
H10 H 0.808418 0.962080 0.902880 0.038 Uiso 1 1 calc R
C24 C 0.6731(2) 0.44204(16) 0.90581(14) 0.0329(4) Uani 1 1 d .
H24 H 0.614014 0.416405 0.942434 0.039 Uiso 1 1 calc R
C17 C 0.1682(2) 0.85649(16) 0.33085(14) 0.0313(3) Uani 1 1 d .
H17 H 0.111599 0.822597 0.263047 0.038 Uiso 1 1 calc R
C33 C 0.2601(2) 1.21835(16) 0.83456(14) 0.0349(4) Uani 1 1 d .
H33 H 0.295498 1.278949 0.825477 0.042 Uiso 1 1 calc R
C23 C 0.8268(2) 0.42727(16) 0.90708(14) 0.0324(4) Uani 1 1 d .
H23 H 0.872871 0.391075 0.944587 0.039 Uiso 1 1 calc R
C4 C 0.8978(2) 0.26311(15) 0.43000(15) 0.0317(3) Uani 1 1 d .
H4 H 0.935223 0.192314 0.413305 0.038 Uiso 1 1 calc R
C30 C 0.1550(2) 1.0426(2) 0.86257(17) 0.0445(5) Uani 1 1 d .
H30 H 0.119627 0.982319 0.872218 0.053 Uiso 1 1 calc R
C34 C 0.5522(2) 0.19963(16) 0.07031(16) 0.0367(4) Uani 1 1 d .
C31 C 0.0996(2) 1.1458(2) 0.91603(16) 0.0467(6) Uani 1 1 d .
H31 H 0.025163 1.156699 0.962061 0.056 Uiso 1 1 calc R
C32 C 0.1523(3) 1.2332(2) 0.90265(16) 0.0477(6) Uani 1 1 d .
H32 H 0.114602 1.304396 0.940320 0.057 Uiso 1 1 calc R

loop_
_atom_site_aniso_label
_atom_site_aniso_U_11
_atom_site_aniso_U_22
_atom_site_aniso_U_33
_atom_site_aniso_U_23
_atom_site_aniso_U_13
_atom_site_aniso_U_12
Ge1 0.01985(8) 0.02037(8) 0.01853(7) 0.00850(6) -0.00021(5) -0.00189(5)
Cl1 0.02953(18) 0.03126(18) 0.02409(16) 0.01781(15) 0.00794(13) 0.00888(14)
S1 0.02359(17) 0.02572(17) 0.02288(17) 0.01174(14) 0.00146(13) 0.00149(13)
N2 0.0204(6) 0.0207(5) 0.0168(5) 0.0087(4) 0.0016(4) -0.0007(4)
O3 0.0491(8) 0.0372(7) 0.0237(6) 0.0113(5) 0.0018(5) -0.0015(6)
N1 0.0247(6) 0.0211(6) 0.0189(5) 0.0113(5) 0.0013(4) -0.0001(4)
O1 0.0299(6) 0.0585(9) 0.0481(8) 0.0372(7) 0.0123(6) 0.0175(6)
N5 0.0225(6) 0.0209(6) 0.0191(5) 0.0079(5) 0.0068(4) 0.0037(4)
N4 0.0198(6) 0.0263(6) 0.0230(6) 0.0153(5) -0.0012(4) -0.0008(5)
N3 0.0222(6) 0.0221(6) 0.0169(5) 0.0074(5) 0.0024(4) 0.0033(4)
O2 0.0396(7) 0.0272(6) 0.0340(7) 0.0076(5) -0.0053(5) -0.0055(5)
F3 0.0265(6) 0.0823(11) 0.0708(10) 0.0265(9) -0.0067(6) 0.0069(6)
F2 0.0369(7) 0.1360(16) 0.0535(8) 0.0543(10) 0.0036(6) -0.0211(8)
C7 0.0200(6) 0.0236(7) 0.0207(6) 0.0133(5) -0.0001(5) -0.0016(5)
F1 0.0823(12) 0.0350(7) 0.1267(17) 0.0153(9) 0.0379(12) -0.0187(8)
C1 0.0215(6) 0.0218(6) 0.0224(6) 0.0134(5) 0.0049(5) 0.0008(5)
C8 0.0208(6) 0.0253(7) 0.0190(6) 0.0120(5) 0.0005(5) -0.0018(5)
C14 0.0199(6) 0.0248(7) 0.0217(6) 0.0115(6) 0.0074(5) 0.0030(5)
C6 0.0186(6) 0.0248(7) 0.0259(7) 0.0152(6) 0.0031(5) -0.0007(5)
C13 0.0214(6) 0.0214(6) 0.0172(6) 0.0078(5) 0.0060(5) 0.0029(5)
C21 0.0263(7) 0.0218(6) 0.0179(6) 0.0093(5) -0.0021(5) 0.0003(5)
C12 0.0223(7) 0.0219(6) 0.0177(6) 0.0081(5) 0.0043(5) 0.0010(5)
C27 0.0258(7) 0.0187(6) 0.0233(7) 0.0068(5) 0.0075(5) 0.0014(5)
C19 0.0194(6) 0.0243(7) 0.0200(6) 0.0109(5) 0.0045(5) 0.0027(5)
C2 0.0308(8) 0.0240(7) 0.0234(7) 0.0123(6) 0.0052(6) 0.0001(6)
C11 0.0324(8) 0.0250(7) 0.0196(7) 0.0050(6) 0.0028(6) 0.0012(6)
C26 0.0283(8) 0.0316(8) 0.0284(8) 0.0182(7) 0.0022(6) 0.0070(6)
C9 0.0293(8) 0.0331(8) 0.0207(7) 0.0107(6) -0.0035(6) 0.0007(6)
C28 0.0210(7) 0.0261(7) 0.0176(6) 0.0075(5) 0.0039(5) 0.0049(5)
C15 0.0250(7) 0.0287(8) 0.0342(8) 0.0169(7) 0.0076(6) 0.0070(6)
C5 0.0228(7) 0.0312(8) 0.0372(9) 0.0220(7) 0.0041(6) 0.0040(6)
C18 0.0245(7) 0.0287(7) 0.0225(7) 0.0114(6) 0.0007(5) 0.0004(6)
C16 0.0254(8) 0.0383(9) 0.0392(9) 0.0233(8) 0.0025(7) 0.0069(7)
C25 0.0290(8) 0.0399(9) 0.0324(8) 0.0196(8) 0.0076(7) 0.0076(7)
C29 0.0338(9) 0.0320(8) 0.0334(9) 0.0114(7) 0.0148(7) -0.0001(7)
C3 0.0355(9) 0.0245(7) 0.0305(8) 0.0117(6) 0.0103(7) 0.0030(6)
C22 0.0279(8) 0.0311(8) 0.0258(7) 0.0168(6) -0.0039(6) 0.0021(6)
C20 0.0227(7) 0.0318(8) 0.0267(7) 0.0188(6) -0.0065(6) -0.0030(6)
C10 0.0350(9) 0.0324(8) 0.0177(7) 0.0050(6) -0.0030(6) -0.0021(7)
C24 0.0393(9) 0.0369(9) 0.0277(8) 0.0187(7) 0.0075(7) 0.0027(7)
C17 0.0264(8) 0.0386(9) 0.0304(8) 0.0185(7) -0.0027(6) -0.0001(7)
C33 0.0427(10) 0.0345(9) 0.0266(8) 0.0123(7) 0.0090(7) 0.0195(8)
C23 0.0391(9) 0.0373(9) 0.0284(8) 0.0225(7) -0.0008(7) 0.0030(7)
C4 0.0312(8) 0.0270(8) 0.0416(9) 0.0186(7) 0.0100(7) 0.0070(6)
C30 0.0345(10) 0.0622(14) 0.0372(10) 0.0214(10) 0.0143(8) -0.0061(9)
C34 0.0277(8) 0.0355(9) 0.0397(10) 0.0114(8) 0.0035(7) -0.0044(7)
C31 0.0256(9) 0.0840(17) 0.0292(9) 0.0232(10) 0.0121(7) 0.0155(9)
C32 0.0450(11) 0.0642(14) 0.0296(9) 0.0160(9) 0.0135(8) 0.0361(11)

loop_
_atom_type_symbol
_atom_type_description
_atom_type_scat_dispersion_real
_atom_type_scat_dispersion_imag
_atom_type_scat_source
C C 0.0033 0.0016 'International Tables Vol C Tables 4.2.6.8 and 6.1.1.4'
H H 0.0000 0.0000 'International Tables Vol C Tables 4.2.6.8 and 6.1.1.4'
Cl Cl 0.1484 0.1585 'International Tables Vol C Tables 4.2.6.8 and 6.1.1.4'
F F 0.0171 0.0103 'International Tables Vol C Tables 4.2.6.8 and 6.1.1.4'
Ge Ge 0.1547 1.8001 'International Tables Vol C Tables 4.2.6.8 and 6.1.1.4'
N N 0.0061 0.0033 'International Tables Vol C Tables 4.2.6.8 and 6.1.1.4'
O O 0.0106 0.0060 'International Tables Vol C Tables 4.2.6.8 and 6.1.1.4'
S S 0.1246 0.1234 'International Tables Vol C Tables 4.2.6.8 and 6.1.1.4'

loop_
_geom_angle_atom_site_label_1
_geom_angle_atom_site_label_2
_geom_angle_atom_site_label_3
_geom_angle
N2 Ge1 Cl1 101.01(3)
N2 Ge1 N1 72.40(5)
N2 Ge1 N3 72.84(5)
N1 Ge1 Cl1 86.60(3)
N3 Ge1 Cl1 87.03(4)
N3 Ge1 N1 142.67(5)
O3 S1 O1 114.78(9)
O3 S1 C34 102.58(9)
O1 S1 C34 103.58(9)
O2 S1 O3 115.52(9)
O2 S1 O1 114.43(9)
O2 S1 C34 103.59(9)
C8 N2 Ge1 119.58(10)
C8 N2 C12 119.91(13)
C12 N2 Ge1 120.03(10)
C7 N1 Ge1 115.65(10)
C7 N1 C1 106.84(12)
C1 N1 Ge1 132.98(10)
C14 N5 C27 122.17(13)
C13 N5 C14 106.38(12)
C13 N5 C27 131.44(13)
C7 N4 C6 106.28(12)
C7 N4 C20 131.80(14)
C6 N4 C20 121.84(13)
C13 N3 Ge1 117.35(10)
C13 N3 C19 106.77(12)
C19 N3 Ge1 135.04(10)
N1 C7 N4 111.93(13)
N1 C7 C8 116.66(13)
N4 C7 C8 131.40(13)
N1 C1 C6 108.30(13)
N1 C1 C2 130.37(14)
C2 C1 C6 121.32(14)
N2 C8 C7 111.71(12)
N2 C8 C9 121.19(14)
C9 C8 C7 127.09(14)
N5 C14 C19 106.67(13)
N5 C14 C15 131.58(15)
C15 C14 C19 121.75(15)
N4 C6 C1 106.63(13)
N4 C6 C5 131.33(14)
C5 C6 C1 122.04(15)
N5 C13 C12 130.97(13)
N3 C13 N5 111.94(13)
N3 C13 C12 117.07(13)
C26 C21 C20 122.15(13)
C22 C21 C26 118.81(15)
C22 C21 C20 119.03(14)
N2 C12 C13 112.00(12)
N2 C12 C11 121.17(14)
C11 C12 C13 126.81(14)
N5 C27 H27A 109.1
N5 C27 H27B 109.1
N5 C27 C28 112.64(12)
H27A C27 H27B 107.8
C28 C27 H27A 109.1
C28 C27 H27B 109.1
N3 C19 C14 108.21(13)
N3 C19 C18 130.00(14)
C18 C19 C14 121.79(14)
C1 C2 H2 121.7
C3 C2 C1 116.66(15)
C3 C2 H2 121.7
C12 C11 H11 120.6
C10 C11 C12 118.71(15)
C10 C11 H11 120.6
C21 C26 H26 119.6
C25 C26 C21 120.80(15)
C25 C26 H26 119.6
C8 C9 H9 120.7
C10 C9 C8 118.61(15)
C10 C9 H9 120.7
C29 C28 C27 121.52(14)
C29 C28 C33 119.56(16)
C33 C28 C27 118.88(15)
C14 C15 H15 122.0
C16 C15 C14 115.98(16)
C16 C15 H15 122.0
C6 C5 H5 121.9
C4 C5 C6 116.11(15)
C4 C5 H5 121.9
C19 C18 H18 121.8
C17 C18 C19 116.45(15)
C17 C18 H18 121.8
C15 C16 H16 118.7
C15 C16 C17 122.58(16)
C17 C16 H16 118.7
C26 C25 H25 120.0
C26 C25 C24 119.92(17)
C24 C25 H25 120.0
C28 C29 H29 119.7
C28 C29 C30 120.55(18)
C30 C29 H29 119.7
C2 C3 H3 119.2
C2 C3 C4 121.60(16)
C4 C3 H3 119.2
C21 C22 H22 119.8
C23 C22 C21 120.35(16)
C23 C22 H22 119.8
N4 C20 C21 112.27(12)
N4 C20 H20A 109.2
N4 C20 H20B 109.2
C21 C20 H20A 109.2
C21 C20 H20B 109.2
H20A C20 H20B 107.9
C11 C10 H10 119.8
C9 C10 C11 120.39(15)
C9 C10 H10 119.8
C25 C24 H24 120.3
C23 C24 C25 119.46(16)
C23 C24 H24 120.3
C18 C17 C16 121.45(16)
C18 C17 H17 119.3
C16 C17 H17 119.3
C28 C33 H33 120.3
C28 C33 C32 119.4(2)
C32 C33 H33 120.3
C22 C23 H23 119.7
C24 C23 C22 120.64(16)
C24 C23 H23 119.7
C5 C4 C3 122.24(16)
C5 C4 H4 118.9
C3 C4 H4 118.9
C29 C30 H30 120.1
C31 C30 C29 119.8(2)
C31 C30 H30 120.1
F3 C34 S1 111.83(15)
F3 C34 F2 106.26(18)
F2 C34 S1 111.93(13)
F1 C34 S1 110.91(15)
F1 C34 F3 105.77(19)
F1 C34 F2 109.9(2)
C30 C31 H31 120.0
C32 C31 C30 119.92(18)
C32 C31 H31 120.0
C33 C32 H32 119.6
C31 C32 C33 120.78(19)
C31 C32 H32 119.6

loop_
_geom_bond_atom_site_label_1
_geom_bond_atom_site_label_2
_geom_bond_distance
Ge1 Cl1 2.2703(4)
Ge1 N2 2.1589(12)
Ge1 N1 2.1947(13)
Ge1 N3 2.1865(13)
S1 O3 1.4404(13)
S1 O1 1.4433(13)
S1 O2 1.4372(13)
S1 C34 1.8180(19)
N2 C8 1.3533(19)
N2 C12 1.3552(19)
N1 C7 1.3266(19)
N1 C1 1.3768(19)
N5 C14 1.388(2)
N5 C13 1.3627(19)
N5 C27 1.4682(19)
N4 C7 1.3644(19)
N4 C6 1.387(2)
N4 C20 1.4660(19)
N3 C13 1.3272(18)
N3 C19 1.3811(19)
F3 C34 1.312(3)
F2 C34 1.327(2)
C7 C8 1.469(2)
F1 C34 1.310(2)
C1 C6 1.401(2)
C1 C2 1.395(2)
C8 C9 1.392(2)
C14 C19 1.399(2)
C14 C15 1.397(2)
C6 C5 1.396(2)
C13 C12 1.467(2)
C21 C26 1.393(2)
C21 C22 1.391(2)
C21 C20 1.514(2)
C12 C11 1.389(2)
C27 H27A 0.9900
C27 H27B 0.9900
C27 C28 1.509(2)
C19 C18 1.396(2)
C2 H2 0.9500
C2 C3 1.383(2)
C11 H11 0.9500
C11 C10 1.384(2)
C26 H26 0.9500
C26 C25 1.388(2)
C9 H9 0.9500
C9 C10 1.382(3)
C28 C29 1.385(2)
C28 C33 1.388(2)
C15 H15 0.9500
C15 C16 1.383(3)
C5 H5 0.9500
C5 C4 1.379(3)
C18 H18 0.9500
C18 C17 1.385(2)
C16 H16 0.9500
C16 C17 1.403(3)
C25 H25 0.9500
C25 C24 1.389(2)
C29 H29 0.9500
C29 C30 1.390(2)
C3 H3 0.9500
C3 C4 1.406(3)
C22 H22 0.9500
C22 C23 1.386(2)
C20 H20A 0.9900
C20 H20B 0.9900
C10 H10 0.9500
C24 H24 0.9500
C24 C23 1.384(3)
C17 H17 0.9500
C33 H33 0.9500
C33 C32 1.393(3)
C23 H23 0.9500
C4 H4 0.9500
C30 H30 0.9500
C30 C31 1.378(3)
C31 H31 0.9500
C31 C32 1.377(4)
C32 H32 0.9500
